data_4317500
loop_
_publ_author_name
'Ingrid Elder'
'Chi-Shen Lee'
'Holger Kleinke'

_publ_section_title
;
 Zr11Sb18: A New Binary Antimonide Exhibiting an Unusual Sb Atom Network
 with Nonclassical Sb-Sb Bonding
;
_journal_name_full 'Inorganic Chemistry'
_journal_page_first 538
_journal_page_last 545
_journal_paper_doi 10.1021/ic0108235
_journal_volume 41
_journal_year 2002
_chemical_formula_sum 'Sb18 V0.63 Zr10.37'
_chemical_formula_weight 3169.34
_chemical_name_systematic
;
   ?
;
_space_group_IT_number 122
_symmetry_cell_setting 1
_symmetry_space_group_name_Hall 'I -4 2bw'
_symmetry_space_group_name_H-M 'I -4 2 d'
_atom_sites_solution_hydrogens geom
_atom_sites_solution_primary direct
_atom_sites_solution_secondary difmap
_audit_creation_method SHELXL-97
_cell_angle_alpha 90.00
_cell_angle_beta 90.00
_cell_angle_gamma 90.00
_cell_formula_units_Z 4
_cell_length_a 6.7648(8)
_cell_length_b 6.7648(8)
_cell_length_c 60.056(9)
_cell_measurement_temperature 293(2)
_cell_volume 2748.3(6)
_computing_structure_refinement 'SHELXL-97 (Sheldrick, 1997)'
_computing_structure_solution 'SHELXS-97 (Sheldrick, 1990)'
_diffrn_ambient_temperature 293(2)
_diffrn_measured_fraction_theta_full 0.999
_diffrn_measured_fraction_theta_max 0.999
_diffrn_radiation_monochromator graphite
_diffrn_radiation_source 'fine-focus sealed tube'
_diffrn_radiation_type MoK\a
_diffrn_radiation_wavelength 0.71073
_diffrn_reflns_av_R_equivalents 0.0558
_diffrn_reflns_av_sigmaI/netI 0.0379
_diffrn_reflns_limit_h_max 9
_diffrn_reflns_limit_h_min -10
_diffrn_reflns_limit_k_max 10
_diffrn_reflns_limit_k_min -10
_diffrn_reflns_limit_l_max 96
_diffrn_reflns_limit_l_min -65
_diffrn_reflns_number 21277
_diffrn_reflns_theta_full 34.96
_diffrn_reflns_theta_max 34.96
_diffrn_reflns_theta_min 2.71
_exptl_absorpt_coefficient_mu 21.272
_exptl_absorpt_correction_T_max 1.00
_exptl_absorpt_correction_T_min 0.37
_exptl_absorpt_correction_type sadabs
_exptl_crystal_colour black
_exptl_crystal_density_diffrn 7.660
_exptl_crystal_density_method 'not measured'
_exptl_crystal_description prismatic
_exptl_crystal_F_000 5389
_exptl_crystal_size_max 0.050
_exptl_crystal_size_mid 0.045
_exptl_crystal_size_min 0.030
_refine_diff_density_max 2.710
_refine_diff_density_min -2.280
_refine_diff_density_rms 0.386
_refine_ls_abs_structure_details 'Flack H D (1983), Acta Cryst. A39, 876-881'
_refine_ls_abs_structure_Flack 0.6(2)
_refine_ls_extinction_coef 0.000053(3)
_refine_ls_extinction_expression Fc^*^=kFc[1+0.001xFc^2^\l^3^/sin(2\q)]^-1/4^
_refine_ls_extinction_method SHELXL
_refine_ls_goodness_of_fit_ref 1.306
_refine_ls_hydrogen_treatment mixed
_refine_ls_matrix_type full
_refine_ls_number_parameters 74
_refine_ls_number_reflns 3018
_refine_ls_number_restraints 0
_refine_ls_restrained_S_all 1.306
_refine_ls_R_factor_all 0.0617
_refine_ls_R_factor_gt 0.0479
_refine_ls_shift/su_max 0.158
_refine_ls_shift/su_mean 0.047
_refine_ls_structure_factor_coef Fsqd
_refine_ls_weighting_details 'calc w=1/[\s^2^(Fo^2^)+(0.0100P)^2^+0.0000P] where P=(Fo^2^+2Fc^2^)/3'
_refine_ls_weighting_scheme calc
_refine_ls_wR_factor_gt 0.0662
_refine_ls_wR_factor_ref 0.0701
_reflns_number_gt 2420
_reflns_number_total 3018
_reflns_threshold_expression >2sigma(I)
_cod_data_source_file ic0108235_2.cif
_cod_data_source_block zr10.4v0.6sb18
_cod_database_code 4317500

loop_
_symmetry_equiv_pos_as_xyz
'x, y, z'
'-x, -y, z'
'y, -x, -z'
'-y, x, -z'
'-x+1/2, y, -z+3/4'
'x+1/2, -y, -z+3/4'
'-y+1/2, -x, z+3/4'
'y+1/2, x, z+3/4'
'x+1/2, y+1/2, z+1/2'
'-x+1/2, -y+1/2, z+1/2'
'y+1/2, -x+1/2, -z+1/2'
'-y+1/2, x+1/2, -z+1/2'
'-x+1, y+1/2, -z+5/4'
'x+1, -y+1/2, -z+5/4'
'-y+1, -x+1/2, z+5/4'
'y+1, x+1/2, z+5/4'

loop_
_atom_site_label
_atom_site_type_symbol
_atom_site_fract_x
_atom_site_fract_y
_atom_site_fract_z
_atom_site_U_iso_or_equiv
_atom_site_adp_type
_atom_site_occupancy
_atom_site_symmetry_multiplicity
_atom_site_calc_flag
_atom_site_refinement_flags
_atom_site_disorder_assembly
_atom_site_disorder_group
Sb1 Sb 0.31852(14) 0.34244(17) 0.457467(14) 0.01082(17) Uani 1 1 d . . .
Sb2 Sb 0.33901(15) 0.16993(16) 0.069226(19) 0.01370(14) Uani 1 1 d . . .
Sb3 Sb 0.15246(17) 0.20775(14) 0.403421(15) 0.0149(2) Uani 1 1 d . . .
Sb4 Sb 0.22360(17) 0.34450(19) 0.014934(18) 0.0179(2) Uani 1 1 d . . .
Sb5 Sb 0.1550(3) 0.2500 0.1250 0.0210(3) Uani 1 2 d S . .
Zr1 Zr 0.0000 0.0000 0.36302(3) 0.0089(4) Uani 1 2 d S . .
Zr2 Zr 0.0000 0.0000 0.08896(3) 0.0083(4) Uani 1 2 d S . .
Zr3 Zr 0.0000 0.0000 0.0000 0.0070(5) Uani 1 4 d S . .
Zr4 Zr 0.0000 0.0000 0.45238(3) 0.0100(5) Uani 0.958(7) 2 d SP . .
V4 V 0.0000 0.0000 0.45238(3) 0.0100(5) Uani 0.04 2 d SP . .
Zr5 Zr 0.0000 0.5000 0.06719(4) 0.0140(4) Uani 0.886(6) 2 d SP . .
V5 V 0.0000 0.5000 0.06719(4) 0.0140(4) Uani 0.11 2 d SP . .
Zr6 Zr 0.0000 0.0000 0.27407(3) 0.0060(4) Uani 0.843(7) 2 d SP . .
V6 V 0.0000 0.0000 0.27407(3) 0.0060(4) Uani 0.16 2 d SP . .

loop_
_atom_site_aniso_label
_atom_site_aniso_U_11
_atom_site_aniso_U_22
_atom_site_aniso_U_33
_atom_site_aniso_U_23
_atom_site_aniso_U_13
_atom_site_aniso_U_12
Sb1 0.0122(4) 0.0121(4) 0.0082(3) -0.0021(3) -0.0006(3) -0.0032(4)
Sb2 0.0077(4) 0.0196(5) 0.0138(3) 0.0070(4) 0.0023(4) 0.0007(3)
Sb3 0.0074(3) 0.0243(5) 0.0130(4) -0.0090(3) 0.0023(3) 0.0009(4)
Sb4 0.0219(5) 0.0098(4) 0.0219(4) 0.0030(3) -0.0128(4) -0.0002(4)
Sb5 0.0066(5) 0.0287(7) 0.0278(6) -0.0216(6) 0.000 0.000
Zr1 0.0090(9) 0.0071(8) 0.0105(7) 0.000 0.000 0.0002(7)
Zr2 0.0075(8) 0.0078(8) 0.0097(7) 0.000 0.000 0.0018(7)
Zr3 0.0080(7) 0.0080(7) 0.0049(9) 0.000 0.000 0.000
Zr4 0.0103(9) 0.0088(9) 0.0108(7) 0.000 0.000 0.0028(7)
V4 0.0103(9) 0.0088(9) 0.0108(7) 0.000 0.000 0.0028(7)
Zr5 0.0113(10) 0.0049(9) 0.0259(9) 0.000 0.000 -0.0015(5)
V5 0.0113(10) 0.0049(9) 0.0259(9) 0.000 0.000 -0.0015(5)
Zr6 0.0083(9) 0.0035(9) 0.0063(7) 0.000 0.000 -0.0016(7)
V6 0.0083(9) 0.0035(9) 0.0063(7) 0.000 0.000 -0.0016(7)

loop_
_atom_type_symbol
_atom_type_description
_atom_type_scat_dispersion_real
_atom_type_scat_dispersion_imag
_atom_type_scat_source
V V 0.3005 0.5294 'International Tables Vol C Tables 4.2.6.8 and 6.1.1.4'
Zr Zr -2.9673 0.5597 'International Tables Vol C Tables 4.2.6.8 and 6.1.1.4'
Sb Sb -0.5866 1.5461 'International Tables Vol C Tables 4.2.6.8 and 6.1.1.4'

loop_
_geom_angle_atom_site_label_1
_geom_angle_atom_site_label_2
_geom_angle_atom_site_label_3
_geom_angle
_geom_angle_site_symmetry_1
_geom_angle_site_symmetry_3
_geom_angle_publ_flag
V5 Sb1 Zr5 0.00(9) 11_455 11_455 ?
V5 Sb1 V6 147.21(4) 11_455 5 ?
Zr5 Sb1 V6 147.21(4) 11_455 5 ?
V5 Sb1 Zr6 147.21(4) 11_455 5 ?
Zr5 Sb1 Zr6 147.21(4) 11_455 5 ?
V6 Sb1 Zr6 0.00(7) 5 5 ?
V5 Sb1 Zr3 128.24(5) 11_455 9 ?
Zr5 Sb1 Zr3 128.24(5) 11_455 9 ?
V6 Sb1 Zr3 77.46(4) 5 9 ?
Zr6 Sb1 Zr3 77.46(4) 5 9 ?
V5 Sb1 Sb2 117.43(5) 11_455 11 ?
Zr5 Sb1 Sb2 117.43(5) 11_455 11 ?
V6 Sb1 Sb2 63.34(4) 5 11 ?
Zr6 Sb1 Sb2 63.34(4) 5 11 ?
Zr3 Sb1 Sb2 105.25(3) 9 11 ?
V5 Sb1 Zr4 72.99(3) 11_455 . ?
Zr5 Sb1 Zr4 72.99(3) 11_455 . ?
V6 Sb1 Zr4 74.73(3) 5 . ?
Zr6 Sb1 Zr4 74.73(3) 5 . ?
Zr3 Sb1 Zr4 127.77(5) 9 . ?
Sb2 Sb1 Zr4 100.40(3) 11 . ?
V5 Sb1 Zr2 73.30(5) 11_455 11 ?
Zr5 Sb1 Zr2 73.30(5) 11_455 11 ?
V6 Sb1 Zr2 116.18(4) 5 11 ?
Zr6 Sb1 Zr2 116.18(4) 5 11 ?
Zr3 Sb1 Zr2 117.28(4) 9 11 ?
Sb2 Sb1 Zr2 52.85(2) 11 11 ?
Zr4 Sb1 Zr2 114.55(5) . 11 ?
V5 Sb1 Sb1 109.20(5) 11_455 2_665 ?
Zr5 Sb1 Sb1 109.20(5) 11_455 2_665 ?
V6 Sb1 Sb1 102.00(4) 5 2_665 ?
Zr6 Sb1 Sb1 102.00(4) 5 2_665 ?
Zr3 Sb1 Sb1 57.52(2) 9 2_665 ?
Sb2 Sb1 Sb1 71.49(3) 11 2_665 ?
Zr4 Sb1 Sb1 171.78(5) . 2_665 ?
Zr2 Sb1 Sb1 59.75(2) 11 2_665 ?
V5 Sb1 Sb4 73.12(5) 11_455 12 ?
Zr5 Sb1 Sb4 73.12(5) 11_455 12 ?
V6 Sb1 Sb4 126.29(5) 5 12 ?
Zr6 Sb1 Sb4 126.29(5) 5 12 ?
Zr3 Sb1 Sb4 55.21(3) 9 12 ?
Sb2 Sb1 Sb4 146.21(4) 11 12 ?
Zr4 Sb1 Sb4 113.35(4) . 12 ?
Zr2 Sb1 Sb4 107.87(4) 11 12 ?
Sb1 Sb1 Sb4 74.73(4) 2_665 12 ?
V4 Sb2 Zr4 0.00(7) 11 11 ?
V4 Sb2 Zr2 146.47(3) 11 . ?
Zr4 Sb2 Zr2 146.47(3) 11 . ?
V4 Sb2 Zr1 123.86(5) 11 7_554 ?
Zr4 Sb2 Zr1 123.86(5) 11 7_554 ?
Zr2 Sb2 Zr1 77.07(4) . 7_554 ?
V4 Sb2 Sb1 121.48(5) 11 12_545 ?
Zr4 Sb2 Sb1 121.48(5) 11 12_545 ?
Zr2 Sb2 Sb1 65.55(4) . 12_545 ?
Zr1 Sb2 Sb1 107.13(3) 7_554 12_545 ?
V4 Sb2 V6 75.94(4) 11 7_554 ?
Zr4 Sb2 V6 75.94(4) 11 7_554 ?
Zr2 Sb2 V6 119.65(5) . 7_554 ?
Zr1 Sb2 V6 118.67(3) 7_554 7_554 ?
Sb1 Sb2 V6 54.10(2) 12_545 7_554 ?
V4 Sb2 Zr6 75.94(4) 11 7_554 ?
Zr4 Sb2 Zr6 75.94(4) 11 7_554 ?
Zr2 Sb2 Zr6 119.65(5) . 7_554 ?
Zr1 Sb2 Zr6 118.67(3) 7_554 7_554 ?
Sb1 Sb2 Zr6 54.10(2) 12_545 7_554 ?
V6 Sb2 Zr6 0.00(4) 7_554 7_554 ?
V4 Sb2 Sb2 108.12(5) 11 2_655 ?
Zr4 Sb2 Sb2 108.12(5) 11 2_655 ?
Zr2 Sb2 Sb2 105.24(5) . 2_655 ?
Zr1 Sb2 Sb2 58.95(3) 7_554 2_655 ?
Sb1 Sb2 Sb2 73.58(4) 12_545 2_655 ?
V6 Sb2 Sb2 59.72(2) 7_554 2_655 ?
Zr6 Sb2 Sb2 59.72(2) 7_554 2_655 ?
V4 Sb2 Zr5 72.85(3) 11 . ?
Zr4 Sb2 Zr5 72.85(3) 11 . ?
Zr2 Sb2 Zr5 73.65(3) . . ?
Zr1 Sb2 Zr5 123.21(6) 7_554 . ?
Sb1 Sb2 Zr5 103.29(4) 12_545 . ?
V6 Sb2 Zr5 118.06(6) 7_554 . ?
Zr6 Sb2 Zr5 118.06(6) 7_554 . ?
Sb2 Sb2 Zr5 176.82(6) 2_655 . ?
V4 Sb2 Sb3 68.77(4) 11 11 ?
Zr4 Sb2 Sb3 68.77(4) 11 11 ?
Zr2 Sb2 Sb3 124.51(5) . 11 ?
Zr1 Sb2 Sb3 55.09(3) 7_554 11 ?
Sb1 Sb2 Sb3 148.39(2) 12_545 11 ?
V6 Sb2 Sb3 107.97(4) 7_554 11 ?
Zr6 Sb2 Sb3 107.97(4) 7_554 11 ?
Sb2 Sb2 Sb3 74.81(4) 2_655 11 ?
Zr5 Sb2 Sb3 108.30(5) . 11 ?
V5 Sb3 Zr5 0.00(8) 11_455 11_455 ?
V5 Sb3 Zr1 147.02(5) 11_455 5 ?
Zr5 Sb3 Zr1 147.02(5) 11_455 5 ?
V5 Sb3 Zr1 134.90(5) 11_455 . ?
Zr5 Sb3 Zr1 134.90(5) 11_455 . ?
Zr1 Sb3 Zr1 77.07(3) 5 . ?
V5 Sb3 Zr2 74.97(3) 11_455 11 ?
Zr5 Sb3 Zr2 74.97(3) 11_455 11 ?
Zr1 Sb3 Zr2 75.28(3) 5 11 ?
Zr1 Sb3 Zr2 132.87(5) . 11 ?
V5 Sb3 Sb2 110.93(6) 11_455 12_545 ?
Zr5 Sb3 Sb2 110.93(6) 11_455 12_545 ?
Zr1 Sb3 Sb2 59.84(4) 5 12_545 ?
Zr1 Sb3 Sb2 100.30(4) . 12_545 ?
Zr2 Sb3 Sb2 97.79(4) 11 12_545 ?
V5 Sb3 Zr4 69.05(5) 11_455 . ?
Zr5 Sb3 Zr4 69.05(5) 11_455 . ?
Zr1 Sb3 Zr4 109.68(4) 5 . ?
Zr1 Sb3 Zr4 113.65(4) . . ?
Zr2 Sb3 Zr4 111.31(5) 11 . ?
Sb2 Sb3 Zr4 49.84(2) 12_545 . ?
V4 Sb4 Zr4 0.00(6) 11 11 ?
V4 Sb4 Zr3 146.03(5) 11 . ?
Zr4 Sb4 Zr3 146.03(5) 11 . ?
V4 Sb4 V6 136.82(5) 11 13_454 ?
Zr4 Sb4 V6 136.82(5) 11 13_454 ?
Zr3 Sb4 V6 77.13(3) . 13_454 ?
V4 Sb4 Zr6 136.82(5) 11 13_454 ?
Zr4 Sb4 Zr6 136.82(5) 11 13_454 ?
Zr3 Sb4 Zr6 77.13(3) . 13_454 ?
V6 Sb4 Zr6 0.00(5) 13_454 13_454 ?
V4 Sb4 V6 76.11(3) 11 7_554 ?
Zr4 Sb4 V6 76.11(3) 11 7_554 ?
Zr3 Sb4 V6 76.23(3) . 7_554 ?
V6 Sb4 V6 136.48(5) 13_454 7_554 ?
Zr6 Sb4 V6 136.48(5) 13_454 7_554 ?
V4 Sb4 Zr6 76.11(3) 11 7_554 ?
Zr4 Sb4 Zr6 76.11(3) 11 7_554 ?
Zr3 Sb4 Zr6 76.23(3) . 7_554 ?
V6 Sb4 Zr6 136.48(5) 13_454 7_554 ?
Zr6 Sb4 Zr6 136.48(5) 13_454 7_554 ?
V6 Sb4 Zr6 0.00(7) 7_554 7_554 ?
V4 Sb4 Sb1 106.74(5) 11 11_455 ?
Zr4 Sb4 Sb1 106.74(5) 11 11_455 ?
Zr3 Sb4 Sb1 58.40(3) . 11_455 ?
V6 Sb4 Sb1 96.76(4) 13_454 11_455 ?
Zr6 Sb4 Sb1 96.76(4) 13_454 11_455 ?
V6 Sb4 Sb1 97.79(4) 7_554 11_455 ?
Zr6 Sb4 Sb1 97.79(4) 7_554 11_455 ?
Zr2 Sb5 Zr2 138.22(7) . 13_454 ?
Zr2 Sb5 Zr1 141.81(6) . 11 ?
Zr2 Sb5 Zr1 76.96(3) 13_454 11 ?
Zr2 Sb5 Zr1 76.96(3) . 7_554 ?
Zr2 Sb5 Zr1 141.81(6) 13_454 7_554 ?
Zr1 Sb5 Zr1 76.44(5) 11 7_554 ?
Sb3 Zr1 Sb3 140.36(8) 6_455 5 ?
Sb3 Zr1 Sb5 90.10(3) 6_455 11_455 ?
Sb3 Zr1 Sb5 99.36(3) 5 11_455 ?
Sb3 Zr1 Sb5 99.36(3) 6_455 12_545 ?
Sb3 Zr1 Sb5 90.10(3) 5 12_545 ?
Sb5 Zr1 Sb5 151.96(7) 11_455 12_545 ?
Sb3 Zr1 Sb3 141.37(6) 6_455 . ?
Sb3 Zr1 Sb3 76.68(4) 5 . ?
Sb5 Zr1 Sb3 68.30(3) 11_455 . ?
Sb5 Zr1 Sb3 88.64(5) 12_545 . ?
Sb3 Zr1 Sb3 76.68(4) 6_455 2 ?
Sb3 Zr1 Sb3 141.37(6) 5 2 ?
Sb5 Zr1 Sb3 88.64(5) 11_455 2 ?
Sb5 Zr1 Sb3 68.30(3) 12_545 2 ?
Sb3 Zr1 Sb3 71.39(6) . 2 ?
Sb3 Zr1 Sb2 80.83(5) 6_455 16_444 ?
Sb3 Zr1 Sb2 65.06(4) 5 16_444 ?
Sb5 Zr1 Sb2 134.38(6) 11_455 16_444 ?
Sb5 Zr1 Sb2 73.48(3) 12_545 16_444 ?
Sb3 Zr1 Sb2 137.17(3) . 16_444 ?
Sb3 Zr1 Sb2 131.16(3) 2 16_444 ?
Sb3 Zr1 Sb2 65.06(4) 6_455 15_454 ?
Sb3 Zr1 Sb2 80.83(5) 5 15_454 ?
Sb5 Zr1 Sb2 73.48(3) 11_455 15_454 ?
Sb5 Zr1 Sb2 134.38(6) 12_545 15_454 ?
Sb3 Zr1 Sb2 131.16(3) . 15_454 ?
Sb3 Zr1 Sb2 137.17(3) 2 15_454 ?
Sb2 Zr1 Sb2 62.11(5) 16_444 15_454 ?
Sb3 Zr1 Zr1 151.14(2) 6_455 5 ?
Sb3 Zr1 Zr1 52.39(3) 5 5 ?
Sb5 Zr1 Zr1 115.40(5) 11_455 5 ?
Sb5 Zr1 Zr1 51.78(2) 12_545 5 ?
Sb3 Zr1 Zr1 50.53(4) . 5 ?
Sb3 Zr1 Zr1 89.98(7) 2 5 ?
Sb2 Zr1 Zr1 89.48(4) 16_444 5 ?
Sb2 Zr1 Zr1 132.84(6) 15_454 5 ?
Sb3 Zr1 Zr1 52.39(3) 6_455 5_455 ?
Sb3 Zr1 Zr1 151.14(2) 5 5_455 ?
Sb5 Zr1 Zr1 51.78(2) 11_455 5_455 ?
Sb5 Zr1 Zr1 115.40(5) 12_545 5_455 ?
Sb3 Zr1 Zr1 89.98(7) . 5_455 ?
Sb3 Zr1 Zr1 50.53(4) 2 5_455 ?
Sb2 Zr1 Zr1 132.84(6) 16_444 5_455 ?
Sb2 Zr1 Zr1 89.48(4) 15_454 5_455 ?
Zr1 Zr1 Zr1 133.90(11) 5 5_455 ?
Sb3 Zr1 Zr2 54.75(3) 6_455 15_444 ?
Sb3 Zr1 Zr2 108.10(4) 5 15_444 ?
Sb5 Zr1 Zr2 144.85(2) 11_455 15_444 ?
Sb5 Zr1 Zr2 51.14(3) 12_545 15_444 ?
Sb3 Zr1 Zr2 138.73(5) . 15_444 ?
Sb3 Zr1 Zr2 83.48(3) 2 15_444 ?
Sb2 Zr1 Zr2 48.49(4) 16_444 15_444 ?
Sb2 Zr1 Zr2 89.41(5) 15_454 15_444 ?
Zr1 Zr1 Zr2 98.847(15) 5 15_444 ?
Zr1 Zr1 Zr2 98.847(15) 5_455 15_444 ?
Sb3 Zr1 Zr2 108.10(4) 6_455 15_454 ?
Sb3 Zr1 Zr2 54.75(3) 5 15_454 ?
Sb5 Zr1 Zr2 51.14(3) 11_455 15_454 ?
Sb5 Zr1 Zr2 144.85(2) 12_545 15_454 ?
Sb3 Zr1 Zr2 83.48(3) . 15_454 ?
Sb3 Zr1 Zr2 138.73(5) 2 15_454 ?
Sb2 Zr1 Zr2 89.41(5) 16_444 15_454 ?
Sb2 Zr1 Zr2 48.49(4) 15_454 15_454 ?
Zr1 Zr1 Zr2 98.847(15) 5 15_454 ?
Zr1 Zr1 Zr2 98.847(15) 5_455 15_454 ?
Zr2 Zr1 Zr2 133.75(8) 15_444 15_454 ?
Sb2 Zr2 Sb2 130.40(8) 2 . ?
Sb2 Zr2 Sb5 146.32(5) 2 . ?
Sb2 Zr2 Sb5 77.61(4) . . ?
Sb2 Zr2 Sb5 77.61(4) 2 2 ?
Sb2 Zr2 Sb5 146.32(5) . 2 ?
Sb5 Zr2 Sb5 85.19(6) . 2 ?
Sb2 Zr2 Sb3 105.69(3) 2 12_545 ?
Sb2 Zr2 Sb3 81.55(2) . 12_545 ?
Sb5 Zr2 Sb3 95.74(4) . 12_545 ?
Sb5 Zr2 Sb3 71.52(4) 2 12_545 ?
Sb2 Zr2 Sb3 81.55(2) 2 11_455 ?
Sb2 Zr2 Sb3 105.69(3) . 11_455 ?
Sb5 Zr2 Sb3 71.52(4) . 11_455 ?
Sb5 Zr2 Sb3 95.74(4) 2 11_455 ?
Sb3 Zr2 Sb3 163.06(7) 12_545 11_455 ?
Sb2 Zr2 Sb1 75.58(5) 2 12_545 ?
Sb2 Zr2 Sb1 61.60(4) . 12_545 ?
Sb5 Zr2 Sb1 137.48(4) . 12_545 ?
Sb5 Zr2 Sb1 122.34(2) 2 12_545 ?
Sb3 Zr2 Sb1 68.23(3) 12_545 12_545 ?
Sb3 Zr2 Sb1 128.71(6) 11_455 12_545 ?
Sb2 Zr2 Sb1 61.60(4) 2 11_455 ?
Sb2 Zr2 Sb1 75.58(5) . 11_455 ?
Sb5 Zr2 Sb1 122.34(2) . 11_455 ?
Sb5 Zr2 Sb1 137.48(4) 2 11_455 ?
Sb3 Zr2 Sb1 128.71(6) 12_545 11_455 ?
Sb3 Zr2 Sb1 68.23(3) 11_455 11_455 ?
Sb1 Zr2 Sb1 60.49(5) 12_545 11_455 ?
Sb2 Zr2 Zr5 57.95(2) 2 1_545 ?
Sb2 Zr2 Zr5 103.19(5) . 1_545 ?
Sb5 Zr2 Zr5 143.32(5) . 1_545 ?
Sb5 Zr2 Zr5 74.27(4) 2 1_545 ?
Sb3 Zr2 Zr5 49.23(3) 12_545 1_545 ?
Sb3 Zr2 Zr5 139.39(3) 11_455 1_545 ?
Sb1 Zr2 Zr5 48.22(4) 12_545 1_545 ?
Sb1 Zr2 Zr5 92.48(6) 11_455 1_545 ?
Sb2 Zr2 Zr5 103.19(5) 2 . ?
Sb2 Zr2 Zr5 57.95(2) . . ?
Sb5 Zr2 Zr5 74.27(4) . . ?
Sb5 Zr2 Zr5 143.32(5) 2 . ?
Sb3 Zr2 Zr5 139.39(3) 12_545 . ?
Sb3 Zr2 Zr5 49.23(3) 11_455 . ?
Sb1 Zr2 Zr5 92.48(6) 12_545 . ?
Sb1 Zr2 Zr5 48.22(4) 11_455 . ?
Zr5 Zr2 Zr5 137.72(10) 1_545 . ?
Sb2 Zr2 Zr1 155.653(18) 2 7_554 ?
Sb2 Zr2 Zr1 54.44(3) . 7_554 ?
Sb5 Zr2 Zr1 51.90(4) . 7_554 ?
Sb5 Zr2 Zr1 92.22(5) 2 7_554 ?
Sb3 Zr2 Zr1 49.96(2) 12_545 7_554 ?
Sb3 Zr2 Zr1 121.84(4) 11_455 7_554 ?
Sb1 Zr2 Zr1 92.04(3) 12_545 7_554 ?
Sb1 Zr2 Zr1 130.01(4) 11_455 7_554 ?
Zr5 Zr2 Zr1 98.143(18) 1_545 7_554 ?
Zr5 Zr2 Zr1 98.143(18) . 7_554 ?
Sb2 Zr2 Zr1 54.44(3) 2 7_454 ?
Sb2 Zr2 Zr1 155.653(18) . 7_454 ?
Sb5 Zr2 Zr1 92.22(5) . 7_454 ?
Sb5 Zr2 Zr1 51.90(4) 2 7_454 ?
Sb3 Zr2 Zr1 121.84(4) 12_545 7_454 ?
Sb3 Zr2 Zr1 49.96(2) 11_455 7_454 ?
Sb1 Zr2 Zr1 130.01(4) 12_545 7_454 ?
Sb1 Zr2 Zr1 92.04(3) 11_455 7_454 ?
Zr5 Zr2 Zr1 98.143(18) 1_545 7_454 ?
Zr5 Zr2 Zr1 98.143(18) . 7_454 ?
Zr1 Zr2 Zr1 133.75(8) 7_554 7_454 ?
Sb4 Zr3 Sb4 144.22(4) . 2 ?
Sb4 Zr3 Sb4 95.415(13) . 4 ?
Sb4 Zr3 Sb4 95.415(13) 2 4 ?
Sb4 Zr3 Sb4 95.415(13) . 3 ?
Sb4 Zr3 Sb4 95.415(13) 2 3 ?
Sb4 Zr3 Sb4 144.22(4) 4 3 ?
Sb4 Zr3 Sb1 138.61(3) . 9_444 ?
Sb4 Zr3 Sb1 76.59(3) 2 9_444 ?
Sb4 Zr3 Sb1 66.39(3) 4 9_444 ?
Sb4 Zr3 Sb1 83.23(3) 3 9_444 ?
Sb4 Zr3 Sb1 66.39(3) . 11_455 ?
Sb4 Zr3 Sb1 83.23(3) 2 11_455 ?
Sb4 Zr3 Sb1 76.59(3) 4 11_455 ?
Sb4 Zr3 Sb1 138.61(3) 3 11_455 ?
Sb1 Zr3 Sb1 135.37(3) 9_444 11_455 ?
Sb4 Zr3 Sb1 83.23(3) . 12_545 ?
Sb4 Zr3 Sb1 66.39(3) 2 12_545 ?
Sb4 Zr3 Sb1 138.61(3) 4 12_545 ?
Sb4 Zr3 Sb1 76.59(3) 3 12_545 ?
Sb1 Zr3 Sb1 135.37(3) 9_444 12_545 ?
Sb1 Zr3 Sb1 64.95(4) 11_455 12_545 ?
Sb4 Zr3 Sb1 76.59(3) . 10_554 ?
Sb4 Zr3 Sb1 138.61(3) 2 10_554 ?
Sb4 Zr3 Sb1 83.23(3) 4 10_554 ?
Sb4 Zr3 Sb1 66.39(3) 3 10_554 ?
Sb1 Zr3 Sb1 64.95(4) 9_444 10_554 ?
Sb1 Zr3 Sb1 135.37(3) 11_455 10_554 ?
Sb1 Zr3 Sb1 135.37(3) 12_545 10_554 ?
Sb4 Zr3 Zr6 148.73(3) . 13_444 ?
Sb4 Zr3 Zr6 52.17(3) 2 13_444 ?
Sb4 Zr3 Zr6 110.84(3) 4 13_444 ?
Sb4 Zr3 Zr6 53.33(2) 3 13_444 ?
Sb1 Zr3 Zr6 49.06(3) 9_444 13_444 ?
Sb1 Zr3 Zr6 134.78(3) 11_455 13_444 ?
Sb1 Zr3 Zr6 87.63(3) 12_545 13_444 ?
Sb1 Zr3 Zr6 89.55(3) 10_554 13_444 ?
Sb4 Zr3 Zr6 52.17(3) . 13_454 ?
Sb4 Zr3 Zr6 148.73(3) 2 13_454 ?
Sb4 Zr3 Zr6 53.33(2) 4 13_454 ?
Sb4 Zr3 Zr6 110.84(3) 3 13_454 ?
Sb1 Zr3 Zr6 89.55(3) 9_444 13_454 ?
Sb1 Zr3 Zr6 87.63(3) 11_455 13_454 ?
Sb1 Zr3 Zr6 134.78(3) 12_545 13_454 ?
Sb1 Zr3 Zr6 49.06(3) 10_554 13_454 ?
Zr6 Zr3 Zr6 133.72(6) 13_444 13_454 ?
Sb4 Zr3 Zr6 53.33(2) . 7_554 ?
Sb4 Zr3 Zr6 110.84(3) 2 7_554 ?
Sb4 Zr3 Zr6 148.73(3) 4 7_554 ?
Sb4 Zr3 Zr6 52.17(3) 3 7_554 ?
Sb1 Zr3 Zr6 134.78(3) 9_444 7_554 ?
Sb1 Zr3 Zr6 89.55(3) 11_455 7_554 ?
Sb1 Zr3 Zr6 49.06(3) 12_545 7_554 ?
Sb1 Zr3 Zr6 87.63(3) 10_554 7_554 ?
Zr6 Zr3 Zr6 98.88(2) 13_444 7_554 ?
Zr6 Zr3 Zr6 98.88(2) 13_454 7_554 ?
Sb4 Zr3 Zr6 110.84(3) . 7_454 ?
Sb4 Zr3 Zr6 53.33(2) 2 7_454 ?
Sb4 Zr3 Zr6 52.17(3) 4 7_454 ?
Sb4 Zr3 Zr6 148.73(3) 3 7_454 ?
Sb1 Zr3 Zr6 87.63(3) 9_444 7_454 ?
Sb1 Zr3 Zr6 49.06(3) 11_455 7_454 ?
Sb1 Zr3 Zr6 89.55(3) 12_545 7_454 ?
Sb1 Zr3 Zr6 134.78(3) 10_554 7_454 ?
Zr6 Zr3 Zr6 98.88(2) 13_444 7_454 ?
Zr6 Zr3 Zr6 98.88(2) 13_454 7_454 ?
Zr6 Zr3 Zr6 133.72(6) 7_554 7_454 ?
Sb2 Zr4 Sb2 124.84(9) 11_455 12_545 ?
Sb2 Zr4 Sb4 76.97(3) 11_455 11_455 ?
Sb2 Zr4 Sb4 148.28(4) 12_545 11_455 ?
Sb2 Zr4 Sb4 148.28(4) 11_455 12_545 ?
Sb2 Zr4 Sb4 76.97(3) 12_545 12_545 ?
Sb4 Zr4 Sb4 95.09(8) 11_455 12_545 ?
Sb2 Zr4 Sb1 107.54(3) 11_455 . ?
Sb2 Zr4 Sb1 77.74(3) 12_545 . ?
Sb4 Zr4 Sb1 73.25(4) 11_455 . ?
Sb4 Zr4 Sb1 99.12(5) 12_545 . ?
Sb2 Zr4 Sb1 77.74(3) 11_455 2 ?
Sb2 Zr4 Sb1 107.54(3) 12_545 2 ?
Sb4 Zr4 Sb1 99.12(5) 11_455 2 ?
Sb4 Zr4 Sb1 73.25(4) 12_545 2 ?
Sb1 Zr4 Sb1 168.98(8) . 2 ?
Sb2 Zr4 Sb3 61.39(4) 11_455 2 ?
Sb2 Zr4 Sb3 71.48(5) 12_545 2 ?
Sb4 Zr4 Sb3 137.38(3) 11_455 2 ?
Sb4 Zr4 Sb3 115.18(4) 12_545 2 ?
Sb1 Zr4 Sb3 125.93(6) . 2 ?
Sb1 Zr4 Sb3 65.07(3) 2 2 ?
Sb2 Zr4 Sb3 71.48(5) 11_455 . ?
Sb2 Zr4 Sb3 61.39(4) 12_545 . ?
Sb4 Zr4 Sb3 115.18(4) 11_455 . ?
Sb4 Zr4 Sb3 137.38(3) 12_545 . ?
Sb1 Zr4 Sb3 65.07(3) . . ?
Sb1 Zr4 Sb3 125.93(6) 2 . ?
Sb3 Zr4 Sb3 61.32(5) 2 . ?
Sb2 Zr4 Zr5 102.42(4) 11_455 11_445 ?
Sb2 Zr4 Zr5 58.73(2) 12_545 11_445 ?
Sb4 Zr4 Zr5 145.99(5) 11_455 11_445 ?
Sb4 Zr4 Zr5 67.30(5) 12_545 11_445 ?
Sb1 Zr4 Zr5 136.05(3) . 11_445 ?
Sb1 Zr4 Zr5 48.93(3) 2 11_445 ?
Sb3 Zr4 Zr5 47.88(4) 2 11_445 ?
Sb3 Zr4 Zr5 96.08(5) . 11_445 ?
Sb2 Zr4 Zr5 58.73(2) 11_455 11_455 ?
Sb2 Zr4 Zr5 102.42(4) 12_545 11_455 ?
Sb4 Zr4 Zr5 67.30(5) 11_455 11_455 ?
Sb4 Zr4 Zr5 145.99(5) 12_545 11_455 ?
Sb1 Zr4 Zr5 48.93(3) . 11_455 ?
Sb1 Zr4 Zr5 136.05(3) 2 11_455 ?
Sb3 Zr4 Zr5 96.08(5) 2 11_455 ?
Sb3 Zr4 Zr5 47.88(4) . 11_455 ?
Zr5 Zr4 Zr5 141.68(9) 11_445 11_455 ?
Sb2 Zr4 Zr6 156.01(2) 11_455 5 ?
Sb2 Zr4 Zr6 56.19(3) 12_545 5 ?
Sb4 Zr4 Zr6 94.21(5) 11_455 5 ?
Sb4 Zr4 Zr6 53.55(4) 12_545 5 ?
Sb1 Zr4 Zr6 48.51(2) . 5 ?
Sb1 Zr4 Zr6 126.04(4) 2 5 ?
Sb3 Zr4 Zr6 127.60(4) 2 5 ?
Sb3 Zr4 Zr6 93.07(4) . 5 ?
Zr5 Zr4 Zr6 97.274(18) 11_445 5 ?
Zr5 Zr4 Zr6 97.274(18) 11_455 5 ?
Sb2 Zr4 Zr6 56.19(3) 11_455 5_455 ?
Sb2 Zr4 Zr6 156.01(2) 12_545 5_455 ?
Sb4 Zr4 Zr6 53.55(4) 11_455 5_455 ?
Sb4 Zr4 Zr6 94.21(5) 12_545 5_455 ?
Sb1 Zr4 Zr6 126.04(4) . 5_455 ?
Sb1 Zr4 Zr6 48.51(2) 2 5_455 ?
Sb3 Zr4 Zr6 93.07(4) 2 5_455 ?
Sb3 Zr4 Zr6 127.60(4) . 5_455 ?
Zr5 Zr4 Zr6 97.274(18) 11_445 5_455 ?
Zr5 Zr4 Zr6 97.274(18) 11_455 5_455 ?
Zr6 Zr4 Zr6 134.62(8) 5 5_455 ?
Sb1 Zr5 Sb1 116.74(10) 11_455 12 ?
Sb1 Zr5 Sb3 149.85(3) 11_455 12 ?
Sb1 Zr5 Sb3 77.66(2) 12 12 ?
Sb1 Zr5 Sb3 77.66(2) 11_455 11_455 ?
Sb1 Zr5 Sb3 149.85(3) 12 11_455 ?
Sb3 Zr5 Sb3 103.27(10) 12 11_455 ?
Sb1 Zr5 Sb2 76.01(4) 11_455 . ?
Sb1 Zr5 Sb2 106.36(5) 12 . ?
Sb3 Zr5 Sb2 74.42(4) 12 . ?
Sb3 Zr5 Sb2 102.78(5) 11_455 . ?
Sb1 Zr5 Sb2 106.36(5) 11_455 2_565 ?
Sb1 Zr5 Sb2 76.01(4) 12 2_565 ?
Sb3 Zr5 Sb2 102.78(5) 12 2_565 ?
Sb3 Zr5 Sb2 74.42(4) 11_455 2_565 ?
Sb2 Zr5 Sb2 175.62(10) . 2_565 ?
Sb1 Zr5 Zr4 58.08(3) 11_455 11_455 ?
Sb1 Zr5 Zr4 100.63(5) 12 11_455 ?
Sb3 Zr5 Zr4 149.36(6) 12 11_455 ?
Sb3 Zr5 Zr4 63.07(4) 11_455 11_455 ?
Sb2 Zr5 Zr4 133.54(4) . 11_455 ?
Sb2 Zr5 Zr4 48.41(3) 2_565 11_455 ?
Sb1 Zr5 Zr4 100.63(5) 11_455 11 ?
Sb1 Zr5 Zr4 58.08(3) 12 11 ?
Sb3 Zr5 Zr4 63.07(4) 12 11 ?
Sb3 Zr5 Zr4 149.36(6) 11_455 11 ?
Sb2 Zr5 Zr4 48.41(3) . 11 ?
Sb2 Zr5 Zr4 133.54(4) 2_565 11 ?
Zr4 Zr5 Zr4 141.68(9) 11_455 11 ?
Sb1 Zr5 Zr2 154.28(4) 11_455 1_565 ?
Sb1 Zr5 Zr2 58.49(3) 12 1_565 ?
Sb3 Zr5 Zr2 55.80(4) 12 1_565 ?
Sb3 Zr5 Zr2 96.57(6) 11_455 1_565 ?
Sb2 Zr5 Zr2 129.52(5) . 1_565 ?
Sb2 Zr5 Zr2 48.40(3) 2_565 1_565 ?
Zr4 Zr5 Zr2 96.798(9) 11_455 1_565 ?
Zr4 Zr5 Zr2 96.798(9) 11 1_565 ?
Sb1 Zr5 Zr2 58.49(3) 11_455 . ?
Sb1 Zr5 Zr2 154.28(4) 12 . ?
Sb3 Zr5 Zr2 96.57(6) 12 . ?
Sb3 Zr5 Zr2 55.80(4) 11_455 . ?
Sb2 Zr5 Zr2 48.40(3) . . ?
Sb2 Zr5 Zr2 129.52(5) 2_565 . ?
Zr4 Zr5 Zr2 96.798(9) 11_455 . ?
Zr4 Zr5 Zr2 96.798(9) 11 . ?
Zr2 Zr5 Zr2 137.72(10) 1_565 . ?
Sb1 Zr6 Sb1 134.15(8) 5 6_455 ?
Sb1 Zr6 Sb4 144.33(6) 5 13_444 ?
Sb1 Zr6 Sb4 78.46(3) 6_455 13_444 ?
Sb1 Zr6 Sb4 78.46(3) 5 14_454 ?
Sb1 Zr6 Sb4 144.33(6) 6_455 14_454 ?
Sb4 Zr6 Sb4 76.38(7) 13_444 14_454 ?
Sb1 Zr6 Sb4 84.28(3) 5 15_454 ?
Sb1 Zr6 Sb4 103.91(3) 6_455 15_454 ?
Sb4 Zr6 Sb4 71.70(5) 13_444 15_454 ?
Sb4 Zr6 Sb4 91.73(5) 14_454 15_454 ?
Sb1 Zr6 Sb4 103.91(3) 5 16_444 ?
Sb1 Zr6 Sb4 84.28(3) 6_455 16_444 ?
Sb4 Zr6 Sb4 91.73(5) 13_444 16_444 ?
Sb4 Zr6 Sb4 71.70(5) 14_454 16_444 ?
Sb4 Zr6 Sb4 159.19(8) 15_454 16_444 ?
Sb1 Zr6 Sb2 77.76(5) 5 16_444 ?
Sb1 Zr6 Sb2 62.56(4) 6_455 16_444 ?
Sb4 Zr6 Sb2 137.91(3) 13_444 16_444 ?
Sb4 Zr6 Sb2 127.98(3) 14_454 16_444 ?
Sb4 Zr6 Sb2 130.56(6) 15_454 16_444 ?
Sb4 Zr6 Sb2 70.23(3) 16_444 16_444 ?
Sb1 Zr6 Sb2 62.56(4) 5 15_454 ?
Sb1 Zr6 Sb2 77.76(5) 6_455 15_454 ?
Sb4 Zr6 Sb2 127.98(3) 13_444 15_454 ?
Sb4 Zr6 Sb2 137.91(3) 14_454 15_454 ?
Sb4 Zr6 Sb2 70.23(3) 15_454 15_454 ?
Sb4 Zr6 Sb2 130.56(6) 16_444 15_454 ?
Sb2 Zr6 Sb2 60.56(5) 16_444 15_454 ?
Sb1 Zr6 Zr4 56.76(3) 5 5 ?
Sb1 Zr6 Zr4 104.34(4) 6_455 5 ?
Sb4 Zr6 Zr4 140.49(5) 13_444 5 ?
Sb4 Zr6 Zr4 80.50(4) 14_454 5 ?
Sb4 Zr6 Zr4 141.03(3) 15_454 5 ?
Sb4 Zr6 Zr4 50.35(3) 16_444 5 ?
Sb2 Zr6 Zr4 47.87(4) 16_444 5 ?
Sb2 Zr6 Zr4 90.26(5) 15_454 5 ?
Sb1 Zr6 Zr4 104.34(4) 5 5_455 ?
Sb1 Zr6 Zr4 56.76(3) 6_455 5_455 ?
Sb4 Zr6 Zr4 80.50(4) 13_444 5_455 ?
Sb4 Zr6 Zr4 140.49(5) 14_454 5_455 ?
Sb4 Zr6 Zr4 50.35(3) 15_454 5_455 ?
Sb4 Zr6 Zr4 141.03(3) 16_444 5_455 ?
Sb2 Zr6 Zr4 90.26(5) 16_444 5_455 ?
Sb2 Zr6 Zr4 47.87(4) 15_454 5_455 ?
Zr4 Zr6 Zr4 134.62(8) 5 5_455 ?
Sb1 Zr6 Zr3 154.34(2) 5 13_444 ?
Sb1 Zr6 Zr3 53.47(2) 6_455 13_444 ?
Sb4 Zr6 Zr3 50.70(3) 13_444 13_444 ?
Sb4 Zr6 Zr3 90.90(5) 14_454 13_444 ?
Sb4 Zr6 Zr3 119.67(4) 15_454 13_444 ?
Sb4 Zr6 Zr3 50.44(2) 16_444 13_444 ?
Sb2 Zr6 Zr3 91.17(2) 16_444 13_444 ?
Sb2 Zr6 Zr3 131.17(4) 15_454 13_444 ?
Zr4 Zr6 Zr3 98.719(11) 5 13_444 ?
Zr4 Zr6 Zr3 98.719(11) 5_455 13_444 ?
Sb1 Zr6 Zr3 53.47(2) 5 13_454 ?
Sb1 Zr6 Zr3 154.34(2) 6_455 13_454 ?
Sb4 Zr6 Zr3 90.90(5) 13_444 13_454 ?
Sb4 Zr6 Zr3 50.70(3) 14_454 13_454 ?
Sb4 Zr6 Zr3 50.44(2) 15_454 13_454 ?
Sb4 Zr6 Zr3 119.67(4) 16_444 13_454 ?
Sb2 Zr6 Zr3 131.17(4) 16_444 13_454 ?
Sb2 Zr6 Zr3 91.17(2) 15_454 13_454 ?
Zr4 Zr6 Zr3 98.719(11) 5 13_454 ?
Zr4 Zr6 Zr3 98.719(11) 5_455 13_454 ?
Zr3 Zr6 Zr3 133.72(6) 13_444 13_454 ?

loop_
_geom_bond_atom_site_label_1
_geom_bond_atom_site_label_2
_geom_bond_distance
_geom_bond_site_symmetry_2
_geom_bond_publ_flag
Sb1 V5 2.8233(17) 11_455 ?
Sb1 Zr5 2.8233(17) 11_455 ?
Sb1 V6 2.8466(13) 5 ?
Sb1 Zr6 2.8466(13) 5 ?
Sb1 Zr3 3.0279(10) 9 ?
Sb1 Sb2 3.1189(12) 11 ?
Sb1 Zr4 3.1784(11) . ?
Sb1 Zr2 3.2278(19) 11 ?
Sb1 Sb1 3.252(2) 2_665 ?
Sb1 Sb4 3.2576(17) 12 ?
Sb2 V4 2.8029(16) 11 ?
Sb2 Zr4 2.8029(16) 11 ?
Sb2 Zr2 2.8259(15) . ?
Sb2 Zr1 3.070(2) 7_554 ?
Sb2 Sb1 3.1189(12) 12_545 ?
Sb2 V6 3.140(2) 7_554 ?
Sb2 Zr6 3.140(2) 7_554 ?
Sb2 Sb2 3.1670(15) 2_655 ?
Sb2 Zr5 3.2031(8) . ?
Sb2 Sb3 3.2194(16) 11 ?
Sb3 V5 2.8439(19) 11_455 ?
Sb3 Zr5 2.8439(19) 11_455 ?
Sb3 Zr1 2.9116(12) 5 ?
Sb3 Zr1 2.9878(19) . ?
Sb3 Zr2 3.1057(12) 11 ?
Sb3 Sb2 3.2194(16) 12_545 ?
Sb3 Zr4 3.418(2) . ?
Sb4 V4 2.9078(18) 11 ?
Sb4 Zr4 2.9078(18) 11 ?
Sb4 Zr3 2.9195(12) . ?
Sb4 V6 2.9801(19) 13_454 ?
Sb4 Zr6 2.9801(19) 13_454 ?
Sb4 V6 3.0378(13) 7_554 ?
Sb4 Zr6 3.0378(13) 7_554 ?
Sb4 Sb1 3.2576(17) 11_455 ?
Sb5 Zr2 2.9399(15) . ?
Sb5 Zr2 2.9399(15) 13_454 ?
Sb5 Zr1 2.9709(15) 11 ?
Sb5 Zr1 2.9709(15) 7_554 ?
Zr1 Sb3 2.9116(12) 6_455 ?
Zr1 Sb3 2.9116(12) 5 ?
Zr1 Sb5 2.9709(15) 11_455 ?
Zr1 Sb5 2.9709(15) 12_545 ?
Zr1 Sb3 2.9878(19) 2 ?
Zr1 Sb2 3.070(2) 16_444 ?
Zr1 Sb2 3.070(2) 15_454 ?
Zr1 Zr1 3.6759(16) 5 ?
Zr1 Zr1 3.6759(16) 5_455 ?
Zr1 Zr2 3.6780(11) 15_444 ?
Zr1 Zr2 3.6780(11) 15_454 ?
Zr2 Sb2 2.8259(15) 2 ?
Zr2 Sb5 2.9399(15) 2 ?
Zr2 Sb3 3.1057(12) 12_545 ?
Zr2 Sb3 3.1057(12) 11_455 ?
Zr2 Sb1 3.2278(19) 12_545 ?
Zr2 Sb1 3.2278(19) 11_455 ?
Zr2 Zr5 3.6264(13) 1_545 ?
Zr2 Zr5 3.6264(13) . ?
Zr2 Zr1 3.6780(11) 7_554 ?
Zr2 Zr1 3.6780(11) 7_454 ?
Zr3 Sb4 2.9195(12) 2 ?
Zr3 Sb4 2.9195(12) 4 ?
Zr3 Sb4 2.9195(12) 3 ?
Zr3 Sb1 3.0279(10) 9_444 ?
Zr3 Sb1 3.0279(10) 11_455 ?
Zr3 Sb1 3.0279(10) 12_545 ?
Zr3 Sb1 3.0279(10) 10_554 ?
Zr3 Zr6 3.6783(9) 13_444 ?
Zr3 Zr6 3.6783(9) 13_454 ?
Zr3 Zr6 3.6783(9) 7_554 ?
Zr3 Zr6 3.6783(9) 7_454 ?
Zr4 Sb2 2.8029(16) 11_455 ?
Zr4 Sb2 2.8029(16) 12_545 ?
Zr4 Sb4 2.9078(18) 11_455 ?
Zr4 Sb4 2.9078(18) 12_545 ?
Zr4 Sb1 3.1784(12) 2 ?
Zr4 Sb3 3.418(2) 2 ?
Zr4 Zr5 3.5808(10) 11_445 ?
Zr4 Zr5 3.5808(10) 11_455 ?
Zr4 Zr6 3.6662(12) 5 ?
Zr4 Zr6 3.6662(12) 5_455 ?
Zr5 Sb1 2.8233(17) 11_455 ?
Zr5 Sb1 2.8233(17) 12 ?
Zr5 Sb3 2.8439(19) 12 ?
Zr5 Sb3 2.8439(19) 11_455 ?
Zr5 Sb2 3.2031(8) 2_565 ?
Zr5 Zr4 3.5808(10) 11_455 ?
Zr5 Zr4 3.5808(10) 11 ?
Zr5 Zr2 3.6264(13) 1_565 ?
Zr6 Sb1 2.8466(14) 5 ?
Zr6 Sb1 2.8466(14) 6_455 ?
Zr6 Sb4 2.9801(19) 13_444 ?
Zr6 Sb4 2.9801(19) 14_454 ?
Zr6 Sb4 3.0378(13) 15_454 ?
Zr6 Sb4 3.0378(13) 16_444 ?
Zr6 Sb2 3.140(2) 16_444 ?
Zr6 Sb2 3.140(2) 15_454 ?
Zr6 Zr4 3.6662(12) 5 ?
Zr6 Zr4 3.6662(12) 5_455 ?
Zr6 Zr3 3.6783(9) 13_444 ?
Zr6 Zr3 3.6783(9) 13_454 ?
